data_7013185
loop_
_publ_author_name
'Kim, Yong-Joo'
'Han, Jin-Taek'
'Kang, Seok'
'Han, Won Seok'
'Lee, Soon W.'

_publ_section_title
;
 Reactivity of di(azido)bis(phosphine) complexes of Ni(ii), Pd(ii) and
 Pt(ii) toward organic isothiocyanates: synthesis, structures, and
 properties of bis(tetrazole-thiolato) and bis(isothiocyanato)
 complexes
;
_journal_issue 17
_journal_name_full 'Dalton Transactions'
_journal_page_first 3357
_journal_paper_doi 10.1039/b305341p
_journal_year 2003
_chemical_formula_sum 'C28 H46 N8 O2 P2 Pt S2'
_chemical_formula_weight 847.88
_chemical_name_systematic
;
?
;
_space_group_IT_number 20
_symmetry_cell_setting orthorhombic
_symmetry_space_group_name_Hall 'C 2c 2'
_symmetry_space_group_name_H-M 'C 2 2 21'
_atom_sites_solution_hydrogens geom
_atom_sites_solution_primary direct
_atom_sites_solution_secondary difmap
_audit_creation_method SHELXL-97
_cell_angle_alpha 90.00
_cell_angle_beta 90.00
_cell_angle_gamma 90.00
_cell_formula_units_Z 4
_cell_length_a 12.155(3)
_cell_length_b 19.510(5)
_cell_length_c 15.766(3)
_cell_measurement_reflns_used 36
_cell_measurement_temperature 293(2)
_cell_measurement_theta_max 12.42
_cell_measurement_theta_min 3.63
_cell_volume 3738.8(15)
_computing_cell_refinement 'Siemens XSCANS'
_computing_data_collection 'Siemens XSCANS'
_computing_data_reduction 'Siemens SHELXTL'
_computing_molecular_graphics 'Siemens SHELXTL'
_computing_publication_material 'Siemens SHELXTL'
_computing_structure_refinement 'SHELXL-97 (Sheldrick, 1997)'
_computing_structure_solution 'SHELXS-97 (Sheldrick, 1990)'
_diffrn_ambient_temperature 293(2)
_diffrn_measured_fraction_theta_full 0.984
_diffrn_measured_fraction_theta_max 0.984
_diffrn_measurement_device 'Siemens P4'
_diffrn_measurement_method '\w scans'
_diffrn_radiation_monochromator graphite
_diffrn_radiation_source 'sealed tube'
_diffrn_radiation_type MoK\a
_diffrn_radiation_wavelength 0.71073
_diffrn_reflns_av_R_equivalents 0.0000
_diffrn_reflns_av_sigmaI/netI 0.0376
_diffrn_reflns_limit_h_max 14
_diffrn_reflns_limit_h_min 0
_diffrn_reflns_limit_k_max 23
_diffrn_reflns_limit_k_min 0
_diffrn_reflns_limit_l_max 18
_diffrn_reflns_limit_l_min 0
_diffrn_reflns_number 1825
_diffrn_reflns_theta_full 25.01
_diffrn_reflns_theta_max 25.01
_diffrn_reflns_theta_min 1.97
_diffrn_standards_interval_count 97
_diffrn_standards_number 3
_exptl_absorpt_coefficient_mu 3.986
_exptl_absorpt_correction_T_max 0.8131
_exptl_absorpt_correction_T_min 0.4370
_exptl_absorpt_correction_type empirical
_exptl_crystal_colour COLORLESS
_exptl_crystal_density_diffrn 1.506
_exptl_crystal_density_method 'not measured'
_exptl_crystal_description BLOCK
_exptl_crystal_F_000 1704
_exptl_crystal_size_max 0.24
_exptl_crystal_size_mid 0.20
_exptl_crystal_size_min 0.16
_refine_diff_density_max 1.604
_refine_diff_density_min -0.570
_refine_diff_density_rms 0.135
_refine_ls_abs_structure_details 'Flack H D (1983), Acta Cryst. A39, 876-881'
_refine_ls_abs_structure_Flack 0.002(19)
_refine_ls_extinction_method none
_refine_ls_goodness_of_fit_ref 1.097
_refine_ls_hydrogen_treatment mixed
_refine_ls_matrix_type full
_refine_ls_number_parameters 189
_refine_ls_number_reflns 1825
_refine_ls_number_restraints 0
_refine_ls_restrained_S_all 1.097
_refine_ls_R_factor_all 0.0424
_refine_ls_R_factor_gt 0.0378
_refine_ls_shift/su_max 0.001
_refine_ls_shift/su_mean 0.000
_refine_ls_structure_factor_coef Fsqd
_refine_ls_weighting_details 'calc w=1/[\s^2^(Fo^2^)+(0.0700P)^2^+1.2678P] where P=(Fo^2^+2Fc^2^)/3'
_refine_ls_weighting_scheme calc
_refine_ls_wR_factor_gt 0.0963
_refine_ls_wR_factor_ref 0.0995
_reflns_number_gt 1682
_reflns_number_total 1825
_reflns_threshold_expression >2sigma(I)
_cod_data_source_file b305341p.txt
_cod_data_source_block ptdepe
_cod_depositor_comments
;
The following automatic conversions were performed:
'_symmetry_cell_setting' value 'Orthorhombic' changed to 'orthorhombic'
according to '/home/saulius/struct/CIF-dictionaries/cif_core.dic'
dictionary named 'cif_core.dic' version 2.4.1 from 2010-06-29.

Automatic conversion script
Id: cif_fix_enum 1527 2010-12-29 10:47:43Z saulius 
;
_cod_original_cell_volume 3738.7(14)
_cod_original_sg_symbol_H-M 'C222(1) '
_cod_database_code 7013185

loop_
_symmetry_equiv_pos_as_xyz
'x, y, z'
'-x, -y, z+1/2'
'-x, y, -z+1/2'
'x, -y, -z'
'x+1/2, y+1/2, z'
'-x+1/2, -y+1/2, z+1/2'
'-x+1/2, y+1/2, -z+1/2'
'x+1/2, -y+1/2, -z'

loop_
_atom_site_label
_atom_site_type_symbol
_atom_site_fract_x
_atom_site_fract_y
_atom_site_fract_z
_atom_site_U_iso_or_equiv
_atom_site_adp_type
_atom_site_occupancy
_atom_site_symmetry_multiplicity
_atom_site_calc_flag
_atom_site_refinement_flags
_atom_site_disorder_assembly
_atom_site_disorder_group
Pt1 Pt 0.0000 -0.030224(18) -0.2500 0.03788(17) Uani 1 2 d S . .
S1 S -0.0926(3) 0.05370(15) -0.16870(16) 0.0571(7) Uani 1 1 d . . .
P1 P -0.0796(3) -0.11383(16) -0.1760(2) 0.0600(8) Uani 1 1 d . . .
N1 N -0.2348(8) 0.1475(5) -0.2253(5) 0.049(2) Uani 1 1 d . . .
N2 N -0.2891(10) 0.1667(6) -0.2962(7) 0.060(3) Uani 1 1 d . . .
N3 N -0.2611(9) 0.1254(6) -0.3535(7) 0.062(3) Uani 1 1 d . . .
N4 N -0.1871(9) 0.0781(5) -0.3234(6) 0.059(2) Uani 1 1 d . . .
C1 C -0.1751(7) 0.0936(4) -0.2443(9) 0.0454(19) Uani 1 1 d . . .
C2 C -0.2616(10) 0.1791(5) -0.1447(8) 0.050(3) Uani 1 1 d . . .
C3 C -0.1906(11) 0.2298(6) -0.1127(8) 0.059(3) Uani 1 1 d . . .
C4 C -0.2191(15) 0.2595(8) -0.0367(10) 0.067(4) Uani 1 1 d . . .
H4 H -0.1732 0.2928 -0.0138 0.080 Uiso 1 1 calc R . .
C5 C -0.3111(15) 0.2420(9) 0.0056(11) 0.077(5) Uani 1 1 d . . .
H5 H -0.3292 0.2646 0.0556 0.092 Uiso 1 1 calc R . .
C6 C -0.3791(13) 0.1907(7) -0.0250(8) 0.075(4) Uani 1 1 d . . .
H6 H -0.4410 0.1778 0.0058 0.090 Uiso 1 1 calc R . .
C7 C -0.3550(10) 0.1579(5) -0.1026(8) 0.056(3) Uani 1 1 d . . .
C8 C -0.0879(13) 0.2493(7) -0.1624(11) 0.081(4) Uani 1 1 d . . .
H8A H -0.0488 0.2846 -0.1325 0.122 Uiso 1 1 calc R . .
H8B H -0.1087 0.2658 -0.2174 0.122 Uiso 1 1 calc R . .
H8C H -0.0414 0.2098 -0.1685 0.122 Uiso 1 1 calc R . .
C9 C -0.4253(14) 0.0949(11) -0.1359(10) 0.110(6) Uani 1 1 d . . .
H9A H -0.3949 0.0787 -0.1884 0.165 Uiso 1 1 calc R . .
H9B H -0.5000 0.1092 -0.1447 0.165 Uiso 1 1 calc R . .
H9C H -0.4234 0.0587 -0.0946 0.165 Uiso 1 1 calc R . .
C10 C -0.016(2) -0.1952(5) -0.2033(9) 0.084(5) Uani 1 1 d . . .
H10A H 0.0489 -0.2023 -0.1686 0.101 Uiso 1 1 calc R . .
H10B H -0.0671 -0.2323 -0.1922 0.101 Uiso 1 1 calc R . .
C11 C -0.0653(15) -0.1030(10) -0.0581(9) 0.082(5) Uani 1 1 d . . .
H11A H -0.1100 -0.0647 -0.0394 0.098 Uiso 1 1 calc R . .
H11B H -0.0915 -0.1440 -0.0296 0.098 Uiso 1 1 calc R . .
C12 C 0.050(2) -0.0908(13) -0.0352(15) 0.118(5) Uani 1 1 d . . .
H12A H 0.0558 -0.0851 0.0251 0.177 Uiso 1 1 calc R . .
H12B H 0.0756 -0.0501 -0.0631 0.177 Uiso 1 1 calc R . .
H12C H 0.0938 -0.1292 -0.0527 0.177 Uiso 1 1 calc R . .
C13 C -0.2234(15) -0.1348(10) -0.2013(17) 0.114(7) Uani 1 1 d . . .
H13A H -0.2254 -0.1530 -0.2586 0.136 Uiso 1 1 calc R . .
H13B H -0.2466 -0.1713 -0.1636 0.136 Uiso 1 1 calc R . .
C14 C -0.3032(19) -0.0808(10) -0.1960(16) 0.118(5) Uani 1 1 d . . .
H14A H -0.3742 -0.0982 -0.2118 0.177 Uiso 1 1 calc R . .
H14B H -0.2828 -0.0443 -0.2336 0.177 Uiso 1 1 calc R . .
H14C H -0.3061 -0.0638 -0.1389 0.177 Uiso 1 1 calc R . .
O1 O -0.6019(7) -0.0489(3) -0.0672(4) 0.0507(17) Uani 1 1 d . . .

loop_
_atom_site_aniso_label
_atom_site_aniso_U_11
_atom_site_aniso_U_22
_atom_site_aniso_U_33
_atom_site_aniso_U_23
_atom_site_aniso_U_13
_atom_site_aniso_U_12
Pt1 0.0456(3) 0.0298(2) 0.0382(2) 0.000 -0.0026(4) 0.000
S1 0.0730(18) 0.0583(14) 0.0401(12) -0.0072(12) -0.0068(13) 0.0264(15)
P1 0.0638(18) 0.0519(15) 0.0644(17) 0.0202(15) -0.0073(16) -0.0157(14)
N1 0.053(5) 0.053(5) 0.040(6) 0.000(4) -0.005(4) 0.008(4)
N2 0.070(7) 0.070(7) 0.039(5) 0.001(5) -0.009(5) 0.012(6)
N3 0.068(6) 0.063(6) 0.056(6) 0.006(5) -0.001(5) 0.011(5)
N4 0.070(6) 0.060(6) 0.047(5) -0.005(5) -0.009(5) 0.012(5)
C1 0.054(4) 0.037(4) 0.046(5) -0.003(8) -0.008(7) 0.008(4)
C2 0.055(6) 0.044(6) 0.051(7) 0.000(5) -0.003(5) 0.016(5)
C3 0.069(8) 0.045(6) 0.064(7) -0.004(5) -0.010(6) 0.017(6)
C4 0.080(10) 0.046(6) 0.073(9) -0.021(7) -0.021(8) 0.019(7)
C5 0.094(13) 0.081(10) 0.054(8) -0.008(7) -0.007(9) 0.022(9)
C6 0.087(10) 0.081(9) 0.057(7) 0.005(7) 0.021(7) 0.022(8)
C7 0.062(7) 0.041(5) 0.064(7) -0.002(5) 0.009(6) 0.000(5)
C8 0.087(10) 0.064(8) 0.093(10) -0.001(7) 0.005(9) -0.009(7)
C9 0.091(11) 0.178(17) 0.061(7) -0.011(11) -0.005(8) -0.046(13)
C10 0.127(16) 0.043(5) 0.084(7) -0.001(5) -0.026(12) -0.012(9)
C11 0.101(12) 0.077(10) 0.068(8) 0.030(8) 0.024(8) 0.001(9)
C12 0.128(11) 0.098(9) 0.129(12) 0.000(9) -0.015(11) 0.003(9)
C13 0.093(12) 0.088(12) 0.160(19) 0.011(12) 0.010(13) -0.036(10)
C14 0.128(11) 0.098(9) 0.129(12) 0.000(9) -0.015(11) 0.003(9)
O1 0.080(5) 0.022(3) 0.050(4) 0.005(3) 0.001(4) 0.000(3)

loop_
_atom_type_symbol
_atom_type_description
_atom_type_scat_dispersion_real
_atom_type_scat_dispersion_imag
_atom_type_scat_source
C C 0.0033 0.0016 'International Tables Vol C Tables 4.2.6.8 and 6.1.1.4'
H H 0.0000 0.0000 'International Tables Vol C Tables 4.2.6.8 and 6.1.1.4'
N N 0.0061 0.0033 'International Tables Vol C Tables 4.2.6.8 and 6.1.1.4'
O O 0.0106 0.0060 'International Tables Vol C Tables 4.2.6.8 and 6.1.1.4'
P P 0.1023 0.0942 'International Tables Vol C Tables 4.2.6.8 and 6.1.1.4'
S S 0.1246 0.1234 'International Tables Vol C Tables 4.2.6.8 and 6.1.1.4'
Pt Pt -1.7033 8.3905 'International Tables Vol C Tables 4.2.6.8 and 6.1.1.4'

loop_
_geom_angle_atom_site_label_1
_geom_angle_atom_site_label_2
_geom_angle_atom_site_label_3
_geom_angle
_geom_angle_site_symmetry_1
_geom_angle_site_symmetry_3
_geom_angle_publ_flag
P1 Pt1 P1 85.80(19) . 3_554 ?
P1 Pt1 S1 90.93(12) . . ?
P1 Pt1 S1 176.53(13) 3_554 . ?
P1 Pt1 S1 176.53(13) . 3_554 ?
P1 Pt1 S1 90.93(12) 3_554 3_554 ?
S1 Pt1 S1 92.36(16) . 3_554 ?
C1 S1 Pt1 102.3(4) . . ?
C10 P1 C13 99.1(10) . . ?
C10 P1 C11 107.0(7) . . ?
C13 P1 C11 109.1(10) . . ?
C10 P1 Pt1 109.3(6) . . ?
C13 P1 Pt1 117.5(7) . . ?
C11 P1 Pt1 113.3(5) . . ?
C1 N1 N2 107.7(9) . . ?
C1 N1 C2 131.7(10) . . ?
N2 N1 C2 119.8(9) . . ?
N3 N2 N1 106.5(9) . . ?
N2 N3 N4 111.2(10) . . ?
C1 N4 N3 104.4(9) . . ?
N4 C1 N1 110.2(10) . . ?
N4 C1 S1 128.4(8) . . ?
N1 C1 S1 121.3(10) . . ?
C7 C2 C3 122.9(11) . . ?
C7 C2 N1 118.7(11) . . ?
C3 C2 N1 118.5(11) . . ?
C4 C3 C2 117.1(13) . . ?
C4 C3 C8 123.3(13) . . ?
C2 C3 C8 119.6(11) . . ?
C5 C4 C3 122.3(14) . . ?
C4 C5 C6 120.5(14) . . ?
C5 C6 C7 120.3(14) . . ?
C2 C7 C6 117.0(12) . . ?
C2 C7 C9 121.1(11) . . ?
C6 C7 C9 121.7(12) . . ?
C10 C10 P1 109.7(8) 3_554 . ?
C12 C11 P1 110.5(13) . . ?
C14 C13 P1 117.8(14) . . ?

loop_
_geom_bond_atom_site_label_1
_geom_bond_atom_site_label_2
_geom_bond_distance
_geom_bond_site_symmetry_2
_geom_bond_publ_flag
Pt1 P1 2.227(3) . ?
Pt1 P1 2.227(3) 3_554 ?
Pt1 S1 2.365(3) . ?
Pt1 S1 2.365(3) 3_554 ?
S1 C1 1.741(12) . ?
P1 C10 1.817(16) . ?
P1 C13 1.839(18) . ?
P1 C11 1.879(15) . ?
N1 C1 1.312(13) . ?
N1 N2 1.352(13) . ?
N1 C2 1.450(15) . ?
N2 N3 1.257(15) . ?
N3 N4 1.374(14) . ?
N4 C1 1.292(17) . ?
C2 C7 1.379(16) . ?
C2 C3 1.406(17) . ?
C3 C4 1.375(19) . ?
C3 C8 1.52(2) . ?
C4 C5 1.35(2) . ?
C5 C6 1.38(2) . ?
C6 C7 1.412(17) . ?
C7 C9 1.586(19) . ?
C10 C10 1.52(3) 3_554 ?
C11 C12 1.47(2) . ?
C13 C14 1.43(3) . ?
